data_7132984
loop_
_publ_author_name
'Luo, Qi'
'Li, Yuxia'
'Huang, Xin'
'Zheng, Yi'
'Gu, Qi'
'Wang, Shuaihua'
'Wu, Shaofan'

_publ_section_title
;
 Tetraphenylene-based semiconductive metal-organic framework crystals for
 direct X-ray detection and imaging.
;
_journal_issue 42
_journal_name_full 'Chemical communications (Cambridge, England)'
_journal_page_first 5510
_journal_page_last 5513
_journal_paper_doi 10.1039/d4cc01188k
_journal_volume 60
_journal_year 2024
_chemical_formula_sum 'C36 H32 N2 O11 Pb2'
_chemical_formula_weight 1083.01
_chemical_name_systematic Tb-TCPE
_space_group_crystal_system monoclinic
_space_group_IT_number 14
_space_group_name_Hall '-P 2yn'
_space_group_name_H-M_alt 'P 1 21/n 1'
_atom_sites_solution_hydrogens mixed
_audit_creation_method SHELXL-2018/3
_audit_update_record
;
2024-03-13 deposited with the CCDC.	2024-04-24 downloaded from the CCDC.
;
_cell_angle_alpha 90
_cell_angle_beta 94.325(3)
_cell_angle_gamma 90
_cell_formula_units_Z 4
_cell_length_a 16.4600(6)
_cell_length_b 11.3441(5)
_cell_length_c 19.5207(6)
_cell_measurement_reflns_used 25894
_cell_measurement_temperature 293(2)
_cell_measurement_theta_max 60.5350
_cell_measurement_theta_min 3.1400
_cell_volume 3634.6(2)
_computing_cell_refinement 'CrysAlisPro 1.171.40.67a (Rigaku OD, 2019)'
_computing_data_collection 'CrysAlisPro 1.171.40.67a (Rigaku OD, 2019)'
_computing_data_reduction 'CrysAlisPro 1.171.40.67a (Rigaku OD, 2019)'
_computing_molecular_graphics 'DIAMOND. Version 3.2. Crystal Impact'
_computing_publication_material 'Microsoft Office 2018'
_computing_structure_refinement 'SHELXL-2018/3 (Sheldrick, 2018)'
_computing_structure_solution 'SHELXT 2018/2 (Sheldrick, 2018)'
_diffrn_ambient_temperature 293(2)
_diffrn_measured_fraction_theta_full 1.000
_diffrn_measured_fraction_theta_max 0.969
_diffrn_measurement_device_type 'four-circle diffractometer'
_diffrn_measurement_method 'ROD, Synergy Custom system, HyPix'
_diffrn_radiation_type MoK\a
_diffrn_radiation_wavelength 0.71073
_diffrn_reflns_av_R_equivalents 0.0805
_diffrn_reflns_av_unetI/netI 0.0416
_diffrn_reflns_Laue_measured_fraction_full 1.000
_diffrn_reflns_Laue_measured_fraction_max 0.969
_diffrn_reflns_limit_h_max 19
_diffrn_reflns_limit_h_min -21
_diffrn_reflns_limit_k_max 14
_diffrn_reflns_limit_k_min -14
_diffrn_reflns_limit_l_max 25
_diffrn_reflns_limit_l_min -17
_diffrn_reflns_number 47011
_diffrn_reflns_point_group_measured_fraction_full 1.000
_diffrn_reflns_point_group_measured_fraction_max 0.969
_diffrn_reflns_theta_full 25.242
_diffrn_reflns_theta_max 27.600
_diffrn_reflns_theta_min 1.561
_diffrn_source 'micro-focus metaljet'
_exptl_absorpt_coefficient_mu 9.314
_exptl_absorpt_correction_T_max 1.00000
_exptl_absorpt_correction_T_min 0.03428
_exptl_absorpt_correction_type multi-scan
_exptl_crystal_colour colourless
_exptl_crystal_density_diffrn 1.979
_exptl_crystal_description plate
_exptl_crystal_F_000 2056
_exptl_crystal_size_max 0.20
_exptl_crystal_size_mid 0.20
_exptl_crystal_size_min 0.10
_refine_diff_density_max 1.987
_refine_diff_density_min -1.997
_refine_diff_density_rms 0.191
_refine_ls_extinction_coef 0.00058(9)
_refine_ls_extinction_expression Fc^*^=kFc[1+0.001xFc^2^\l^3^/sin(2\q)]^-1/4^
_refine_ls_extinction_method 'SHELXL-2018/3 (Sheldrick 2018)'
_refine_ls_goodness_of_fit_ref 1.052
_refine_ls_hydrogen_treatment mixed
_refine_ls_matrix_type full
_refine_ls_number_parameters 527
_refine_ls_number_reflns 8189
_refine_ls_number_restraints 264
_refine_ls_restrained_S_all 1.042
_refine_ls_R_factor_all 0.0510
_refine_ls_R_factor_gt 0.0446
_refine_ls_shift/su_max 0.002
_refine_ls_shift/su_mean 0.000
_refine_ls_structure_factor_coef Fsqd
_refine_ls_weighting_details 'w=1/[\s^2^(Fo^2^)+(0.0834P)^2^+2.9277P] where P=(Fo^2^+2Fc^2^)/3'
_refine_ls_weighting_scheme calc
_refine_ls_wR_factor_gt 0.1247
_refine_ls_wR_factor_ref 0.1300
_reflns_Friedel_coverage 0.000
_reflns_number_gt 6965
_reflns_number_total 8189
_reflns_threshold_expression 'I > 2\s(I)'
_cod_data_source_file d4cc01188k2.cif
_cod_data_source_block x
_cod_depositor_comments 'Adding full bibliography for 7132984.cif.'
_cod_original_sg_symbol_H-M 'P 21/n'
_cod_database_code 7132984
_shelx_shelxl_version_number 2018/3
_shelx_space_group_comment
;
The symmetry employed for this shelxl refinement is uniquely defined
by the following loop, which should always be used as a source of
symmetry information in preference to the above space-group names.
They are only intended as comments.
;

loop_
_space_group_symop_operation_xyz
'x, y, z'
'-x+1/2, y+1/2, -z+1/2'
'-x, -y, -z'
'x-1/2, -y-1/2, z-1/2'

loop_
_atom_site_label
_atom_site_type_symbol
_atom_site_fract_x
_atom_site_fract_y
_atom_site_fract_z
_atom_site_U_iso_or_equiv
_atom_site_adp_type
_atom_site_occupancy
_atom_site_site_symmetry_order
_atom_site_calc_flag
_atom_site_refinement_flags_posn
_atom_site_refinement_flags_adp
_atom_site_refinement_flags_occupancy
_atom_site_disorder_assembly
_atom_site_disorder_group
Pb1 Pb 0.47764(2) 0.49974(3) 0.90664(2) 0.05344(12) Uani 1 1 d . . . . .
Pb2 Pb 0.56722(2) 0.15430(2) 0.01919(2) 0.03922(10) Uani 1 1 d . . . . .
O3 O 0.4276(3) 0.4346(5) 0.7979(2) 0.0542(12) Uani 1 1 d . . . . .
O4 O 0.5209(5) 0.3052(6) 0.8342(3) 0.081(2) Uani 1 1 d . . . . .
O5 O 0.9280(3) 0.4206(4) 0.4903(2) 0.0507(11) Uani 1 1 d . . . . .
O6 O 0.9341(3) 0.2295(5) 0.4840(3) 0.0597(14) Uani 1 1 d . . . . .
O7 O 0.1664(3) 0.0315(4) 0.5857(2) 0.0464(10) Uani 1 1 d . . . . .
O8 O 0.1089(3) 0.1237(4) 0.4933(2) 0.0460(10) Uani 1 1 d . . . . .
O9 O 0.5489(3) 0.2907(4) 0.1320(2) 0.0497(11) Uani 1 1 d . . . . .
O10 O 0.5133(3) 0.1050(5) 0.1340(2) 0.0565(12) Uani 1 1 d . . . . .
C7 C 0.4789(5) 0.3545(6) 0.7864(4) 0.0521(17) Uani 1 1 d . . . . .
C8 C 0.4923(4) 0.3277(6) 0.7130(3) 0.0431(14) Uani 1 1 d . . . . .
C9 C 0.5577(4) 0.2585(7) 0.6973(3) 0.0550(17) Uani 1 1 d . . . . .
H9 H 0.589397 0.221644 0.732464 0.066 Uiso 1 1 calc R U . . .
C10 C 0.5761(4) 0.2437(7) 0.6308(3) 0.0490(15) Uani 1 1 d . . . . .
H10 H 0.621857 0.200289 0.621348 0.059 Uiso 1 1 calc R U . . .
C11 C 0.5267(3) 0.2934(6) 0.5767(3) 0.0377(12) Uani 1 1 d . . . . .
C12 C 0.4606(4) 0.3618(6) 0.5923(3) 0.0417(13) Uani 1 1 d . . . . .
H12 H 0.427657 0.396313 0.556980 0.050 Uiso 1 1 calc R U . . .
C13 C 0.4431(4) 0.3789(6) 0.6603(3) 0.0433(13) Uani 1 1 d . . . . .
H13 H 0.398551 0.424533 0.670339 0.052 Uiso 1 1 calc R U . . .
C14 C 0.5470(3) 0.2749(5) 0.5041(3) 0.0352(12) Uani 1 1 d . . . . .
C15 C 0.8939(3) 0.3252(6) 0.4858(3) 0.0379(13) Uani 1 1 d . . . . .
C16 C 0.8024(4) 0.3170(5) 0.4846(3) 0.0389(12) Uani 1 1 d . . . . .
C17 C 0.7584(4) 0.4074(6) 0.5130(4) 0.0486(15) Uani 1 1 d . . . . .
H17 H 0.784734 0.475347 0.529431 0.058 Uiso 1 1 calc R U . . .
C18 C 0.6746(4) 0.3951(6) 0.5165(3) 0.0445(14) Uani 1 1 d . . . . .
H18 H 0.645479 0.455389 0.535671 0.053 Uiso 1 1 calc R U . . .
C19 C 0.6338(3) 0.2953(6) 0.4922(3) 0.0369(12) Uani 1 1 d . . . . .
C20 C 0.6778(4) 0.2106(6) 0.4614(4) 0.0538(18) Uani 1 1 d . . . . .
H20 H 0.651138 0.144711 0.442403 0.065 Uiso 1 1 calc R U . . .
C21 C 0.7610(4) 0.2209(6) 0.4578(4) 0.0546(18) Uani 1 1 d . . . . .
H21 H 0.789326 0.161623 0.436943 0.066 Uiso 1 1 calc R U . . .
C22 C 0.1705(3) 0.0924(5) 0.5313(3) 0.0376(12) Uani 1 1 d . . . . .
C23 C 0.2528(3) 0.1286(5) 0.5112(3) 0.0369(12) Uani 1 1 d . . . . .
C24 C 0.3228(4) 0.0879(5) 0.5492(3) 0.0391(12) Uani 1 1 d . . . . .
H24 H 0.317660 0.039731 0.587155 0.047 Uiso 1 1 calc R U . . .
C25 C 0.3989(4) 0.1183(6) 0.5309(3) 0.0409(13) Uani 1 1 d . . . . .
H25 H 0.444825 0.088960 0.556024 0.049 Uiso 1 1 calc R U . . .
C26 C 0.4082(3) 0.1927(5) 0.4752(3) 0.0351(11) Uani 1 1 d . . . . .
C27 C 0.3388(4) 0.2325(6) 0.4376(3) 0.0445(14) Uani 1 1 d . . . . .
H27 H 0.343884 0.281145 0.399825 0.053 Uiso 1 1 calc R U . . .
C28 C 0.2619(3) 0.2008(6) 0.4555(3) 0.0424(13) Uani 1 1 d . . . . .
H28 H 0.216016 0.228508 0.429755 0.051 Uiso 1 1 calc R U . . .
C29 C 0.4903(3) 0.2306(5) 0.4562(3) 0.0351(11) Uani 1 1 d . . . . .
C30 C 0.5253(4) 0.1993(6) 0.1632(3) 0.0414(13) Uani 1 1 d . . . . .
C31 C 0.5183(3) 0.2070(5) 0.2399(3) 0.0369(12) Uani 1 1 d . . . . .
C32 C 0.5405(4) 0.3092(6) 0.2755(3) 0.0434(13) Uani 1 1 d . . . . .
H32 H 0.559701 0.373941 0.252444 0.052 Uiso 1 1 calc R U . . .
C33 C 0.5338(4) 0.3142(6) 0.3455(3) 0.0444(14) Uani 1 1 d . . . . .
H33 H 0.549477 0.382737 0.369015 0.053 Uiso 1 1 calc R U . . .
C34 C 0.5046(3) 0.2208(5) 0.3817(3) 0.0360(12) Uani 1 1 d . . . . .
C35 C 0.4825(4) 0.1184(6) 0.3456(3) 0.0429(13) Uani 1 1 d . . . . .
H35 H 0.462241 0.054187 0.368564 0.052 Uiso 1 1 calc R U . . .
C36 C 0.4904(4) 0.1117(6) 0.2754(3) 0.0447(14) Uani 1 1 d . . . . .
H36 H 0.476860 0.042218 0.252032 0.054 Uiso 1 1 calc R U . . .
O1 O 0.5991(5) 0.5650(10) 0.8337(5) 0.121(3) Uani 1 1 d . . . . .
N1 N 0.7075(6) 0.5245(13) 0.7770(6) 0.130(4) Uani 1 1 d D . . . .
C1 C 0.6567(16) 0.533(3) 0.8315(13) 0.133(8) Uani 0.57(2) 1 d D U P A 1
H1 H 0.679793 0.503815 0.873069 0.160 Uiso 0.57(2) 1 calc R U P A 1
C2 C 0.7890(13) 0.484(3) 0.7912(16) 0.152(9) Uani 0.57(2) 1 d D U P A 1
H2A H 0.795262 0.408595 0.769672 0.228 Uiso 0.57(2) 1 calc R U P A 1
H2B H 0.800323 0.475954 0.839987 0.228 Uiso 0.57(2) 1 calc R U P A 1
H2C H 0.826161 0.539312 0.773646 0.228 Uiso 0.57(2) 1 calc R U P A 1
C3 C 0.6814(15) 0.562(3) 0.7103(11) 0.148(9) Uani 0.57(2) 1 d D U P A 1
H3A H 0.724230 0.548933 0.680360 0.222 Uiso 0.57(2) 1 calc R U P A 1
H3B H 0.634206 0.517106 0.694075 0.222 Uiso 0.57(2) 1 calc R U P A 1
H3C H 0.667992 0.643830 0.711024 0.222 Uiso 0.57(2) 1 calc R U P A 1
C1B C 0.648(2) 0.486(3) 0.820(2) 0.137(9) Uani 0.43(2) 1 d D U P A 2
H1H H 0.644877 0.409625 0.835916 0.164 Uiso 0.43(2) 1 calc R U P A 2
C2B C 0.758(2) 0.441(3) 0.746(2) 0.164(10) Uani 0.43(2) 1 d D U P A 2
H2D H 0.794938 0.481185 0.719013 0.247 Uiso 0.43(2) 1 calc R U P A 2
H2E H 0.787636 0.396457 0.781694 0.247 Uiso 0.43(2) 1 calc R U P A 2
H2F H 0.724203 0.388496 0.717799 0.247 Uiso 0.43(2) 1 calc R U P A 2
C3B C 0.709(3) 0.645(2) 0.757(3) 0.165(10) Uani 0.43(2) 1 d D U P A 2
H3D H 0.753136 0.656900 0.727805 0.247 Uiso 0.43(2) 1 calc R U P A 2
H3E H 0.658514 0.664634 0.731772 0.247 Uiso 0.43(2) 1 calc R U P A 2
H3F H 0.716992 0.693753 0.796691 0.247 Uiso 0.43(2) 1 calc R U P A 2
O2 O 0.7079(4) 0.1351(7) 0.0992(3) 0.0797(18) Uani 1 1 d . . . . .
N2 N 0.7209(5) 0.0993(9) 0.2126(4) 0.086(2) Uani 1 1 d D . . . .
C4 C 0.7206(9) 0.1710(14) 0.1567(7) 0.082(4) Uani 0.716(13) 1 d D U P B 1
H4A H 0.730708 0.250987 0.163416 0.098 Uiso 0.716(13) 1 calc R U P B 1
C5 C 0.7334(11) 0.1413(19) 0.2812(7) 0.106(5) Uani 0.716(13) 1 d D U P B 1
H5A H 0.682663 0.140290 0.302462 0.159 Uiso 0.716(13) 1 calc R U P B 1
H5B H 0.754053 0.220398 0.280940 0.159 Uiso 0.716(13) 1 calc R U P B 1
H5C H 0.771990 0.091430 0.306674 0.159 Uiso 0.716(13) 1 calc R U P B 1
C6 C 0.7047(14) -0.0215(15) 0.2074(12) 0.130(6) Uani 0.716(13) 1 d D U P B 1
H6A H 0.731111 -0.053651 0.169409 0.195 Uiso 0.716(13) 1 calc R U P B 1
H6B H 0.646935 -0.033675 0.200186 0.195 Uiso 0.716(13) 1 calc R U P B 1
H6C H 0.724801 -0.060018 0.249055 0.195 Uiso 0.716(13) 1 calc R U P B 1
C4B C 0.706(2) 0.056(4) 0.1462(12) 0.083(7) Uani 0.284(13) 1 d D U P B 2
H4B H 0.695115 -0.023080 0.136676 0.099 Uiso 0.284(13) 1 calc R U P B 2
C5B C 0.719(3) 0.033(5) 0.2725(19) 0.107(9) Uani 0.284(13) 1 d D U P B 2
H5D H 0.723617 0.085137 0.311527 0.160 Uiso 0.284(13) 1 calc R U P B 2
H5E H 0.763126 -0.021721 0.275443 0.160 Uiso 0.284(13) 1 calc R U P B 2
H5F H 0.668091 -0.008598 0.271905 0.160 Uiso 0.284(13) 1 calc R U P B 2
C6B C 0.748(2) 0.216(2) 0.222(3) 0.108(9) Uani 0.284(13) 1 d D U P B 2
H6B1 H 0.747754 0.254418 0.178276 0.162 Uiso 0.284(13) 1 calc R U P B 2
H6B2 H 0.713014 0.256886 0.250861 0.162 Uiso 0.284(13) 1 calc R U P B 2
H6B3 H 0.802731 0.215267 0.243375 0.162 Uiso 0.284(13) 1 calc R U P B 2
O11 O 0.5900(4) 0.0995(5) -0.1182(3) 0.0722(15) Uani 1 1 d D . . . .
H11A H 0.559(5) 0.150(6) -0.136(6) 0.108 Uiso 1 1 d D U . . .
H11B H 0.573(6) 0.032(3) -0.121(6) 0.108 Uiso 1 1 d D U . . .

loop_
_atom_site_aniso_label
_atom_site_aniso_U_11
_atom_site_aniso_U_22
_atom_site_aniso_U_33
_atom_site_aniso_U_23
_atom_site_aniso_U_13
_atom_site_aniso_U_12
Pb1 0.04674(17) 0.0798(2) 0.03422(16) -0.00479(11) 0.00596(11) 0.01979(12)
Pb2 0.03602(14) 0.04527(16) 0.03701(15) -0.00613(9) 0.00703(9) -0.00084(8)
O3 0.056(3) 0.071(3) 0.036(2) -0.012(2) 0.0103(19) 0.012(2)
O4 0.129(6) 0.083(4) 0.034(3) 0.003(3) 0.012(3) 0.042(4)
O5 0.037(2) 0.053(3) 0.063(3) 0.013(2) 0.006(2) -0.011(2)
O6 0.035(2) 0.064(3) 0.082(4) -0.003(3) 0.012(2) 0.003(2)
O7 0.042(2) 0.051(3) 0.048(3) 0.005(2) 0.0164(19) -0.004(2)
O8 0.036(2) 0.059(3) 0.043(2) 0.002(2) 0.0037(17) -0.006(2)
O9 0.061(3) 0.055(3) 0.035(2) 0.001(2) 0.0167(19) 0.000(2)
O10 0.076(3) 0.054(3) 0.040(2) -0.012(2) 0.009(2) -0.012(3)
C7 0.070(5) 0.049(4) 0.039(3) -0.003(3) 0.014(3) 0.002(3)
C8 0.055(4) 0.047(3) 0.029(3) -0.003(2) 0.012(2) 0.003(3)
C9 0.061(4) 0.067(5) 0.037(3) 0.003(3) 0.004(3) 0.019(4)
C10 0.045(3) 0.064(4) 0.039(3) 0.000(3) 0.005(2) 0.018(3)
C11 0.033(3) 0.047(3) 0.034(3) -0.003(2) 0.007(2) -0.001(2)
C12 0.044(3) 0.044(3) 0.037(3) -0.006(2) 0.005(2) 0.002(3)
C13 0.046(3) 0.046(3) 0.040(3) -0.001(3) 0.013(2) 0.007(3)
C14 0.029(3) 0.045(3) 0.032(3) -0.002(2) 0.007(2) -0.003(2)
C15 0.027(3) 0.051(4) 0.036(3) 0.011(2) 0.007(2) 0.005(2)
C16 0.032(3) 0.040(3) 0.044(3) 0.001(3) 0.006(2) -0.004(2)
C17 0.042(3) 0.048(4) 0.057(4) -0.016(3) 0.011(3) -0.003(3)
C18 0.038(3) 0.044(3) 0.053(4) -0.012(3) 0.010(3) -0.003(3)
C19 0.029(3) 0.048(3) 0.035(3) -0.003(2) 0.007(2) -0.002(2)
C20 0.038(3) 0.040(3) 0.085(5) -0.030(3) 0.009(3) -0.004(3)
C21 0.032(3) 0.054(4) 0.079(5) -0.026(4) 0.014(3) 0.005(3)
C22 0.035(3) 0.044(3) 0.035(3) -0.007(2) 0.013(2) -0.006(2)
C23 0.034(3) 0.038(3) 0.040(3) -0.002(2) 0.014(2) -0.002(2)
C24 0.037(3) 0.037(3) 0.044(3) 0.007(2) 0.007(2) -0.005(2)
C25 0.033(3) 0.044(3) 0.047(3) 0.005(3) 0.006(2) 0.002(2)
C26 0.034(3) 0.040(3) 0.033(3) 0.000(2) 0.008(2) 0.000(2)
C27 0.044(3) 0.055(4) 0.034(3) 0.008(3) 0.007(2) -0.002(3)
C28 0.028(3) 0.058(4) 0.042(3) 0.009(3) 0.007(2) 0.003(3)
C29 0.035(3) 0.043(3) 0.028(3) -0.001(2) 0.010(2) -0.004(2)
C30 0.034(3) 0.055(4) 0.036(3) -0.001(3) 0.005(2) 0.001(3)
C31 0.035(3) 0.045(3) 0.033(3) 0.001(2) 0.011(2) -0.002(2)
C32 0.051(4) 0.045(3) 0.035(3) 0.000(3) 0.012(2) -0.010(3)
C33 0.056(4) 0.042(3) 0.036(3) -0.005(3) 0.008(3) -0.008(3)
C34 0.034(3) 0.042(3) 0.033(3) -0.002(2) 0.007(2) -0.002(2)
C35 0.051(4) 0.042(3) 0.037(3) -0.004(3) 0.009(2) -0.013(3)
C36 0.052(4) 0.045(3) 0.039(3) -0.008(3) 0.009(3) -0.009(3)
O1 0.073(5) 0.164(9) 0.131(7) 0.029(6) 0.037(5) 0.028(5)
N1 0.071(6) 0.180(12) 0.143(10) 0.054(8) 0.033(6) 0.032(7)
C1 0.109(11) 0.145(14) 0.148(13) 0.036(11) 0.024(11) 0.007(11)
C2 0.116(15) 0.180(17) 0.160(17) 0.036(14) 0.010(13) 0.037(13)
C3 0.137(15) 0.157(16) 0.149(16) 0.038(14) 0.009(13) 0.001(14)
C1B 0.116(13) 0.147(15) 0.149(13) 0.019(12) 0.022(11) 0.008(12)
C2B 0.124(16) 0.194(18) 0.177(18) -0.005(16) 0.022(16) 0.005(16)
C3B 0.141(17) 0.182(18) 0.169(18) 0.029(16) 0.003(16) 0.009(16)
O2 0.078(4) 0.111(5) 0.049(3) -0.007(3) -0.002(3) 0.004(4)
N2 0.089(6) 0.099(6) 0.071(5) 0.007(5) 0.010(4) 0.025(5)
C4 0.066(7) 0.103(10) 0.077(8) -0.005(7) 0.012(6) 0.013(7)
C5 0.078(9) 0.152(14) 0.086(9) 0.013(9) 0.001(7) 0.033(9)
C6 0.135(13) 0.128(13) 0.126(13) 0.030(11) -0.002(11) 0.025(11)
C4B 0.056(12) 0.110(14) 0.081(13) 0.003(13) -0.003(11) 0.014(12)
C5B 0.091(16) 0.135(18) 0.094(16) 0.023(17) 0.004(15) 0.022(17)
C6B 0.074(15) 0.141(18) 0.109(17) 0.006(16) -0.002(14) 0.018(16)
O11 0.092(4) 0.055(3) 0.068(4) 0.011(3) -0.011(3) -0.006(3)

loop_
_atom_type_symbol
_atom_type_description
_atom_type_scat_dispersion_real
_atom_type_scat_dispersion_imag
_atom_type_scat_source
C C 0.0033 0.0016 'International Tables Vol C Tables 4.2.6.8 and 6.1.1.4'
H H 0.0000 0.0000 'International Tables Vol C Tables 4.2.6.8 and 6.1.1.4'
N N 0.0061 0.0033 'International Tables Vol C Tables 4.2.6.8 and 6.1.1.4'
O O 0.0106 0.0060 'International Tables Vol C Tables 4.2.6.8 and 6.1.1.4'
Pb Pb -3.3944 10.1111 'International Tables Vol C Tables 4.2.6.8 and 6.1.1.4'

loop_
_geom_angle_atom_site_label_1
_geom_angle_atom_site_label_2
_geom_angle_atom_site_label_3
_geom_angle
_geom_angle_site_symmetry_1
_geom_angle_site_symmetry_3
_geom_angle_publ_flag
O3 Pb1 O7 79.78(16) . 2_556 ?
O3 Pb1 O9 89.15(17) . 3_666 ?
O7 Pb1 O9 74.28(16) 2_556 3_666 ?
O3 Pb1 O1 80.1(3) . . ?
O7 Pb1 O1 141.0(2) 2_556 . ?
O9 Pb1 O1 72.3(2) 3_666 . ?
O3 Pb1 O4 50.62(18) . . ?
O7 Pb1 O4 116.5(2) 2_556 . ?
O9 Pb1 O4 130.53(15) 3_666 . ?
O1 Pb1 O4 73.3(3) . . ?
O3 Pb1 C7 25.79(19) . . ?
O7 Pb1 C7 101.8(2) 2_556 . ?
O9 Pb1 C7 107.96(17) 3_666 . ?
O1 Pb1 C7 70.6(3) . . ?
O4 Pb1 C7 25.64(19) . . ?
O3 Pb1 Pb1 159.12(13) . 3_667 ?
O7 Pb1 Pb1 93.62(11) 2_556 3_667 ?
O9 Pb1 Pb1 108.26(10) 3_666 3_667 ?
O1 Pb1 Pb1 115.6(2) . 3_667 ?
O4 Pb1 Pb1 118.25(11) . 3_667 ?
C7 Pb1 Pb1 143.27(15) . 3_667 ?
O5 Pb2 O10 75.21(16) 4_565 . ?
O5 Pb2 O6 50.64(17) 4_565 4_565 ?
O10 Pb2 O6 90.05(17) . 4_565 ?
O5 Pb2 O5 70.91(16) 4_565 2_645 ?
O10 Pb2 O5 81.72(16) . 2_645 ?
O6 Pb2 O5 120.98(15) 4_565 2_645 ?
O5 Pb2 O8 121.96(15) 4_565 4_665 ?
O10 Pb2 O8 119.21(15) . 4_665 ?
O6 Pb2 O8 72.31(15) 4_565 4_665 ?
O5 Pb2 O8 156.66(13) 2_645 4_665 ?
O5 Pb2 O2 147.6(2) 4_565 . ?
O10 Pb2 O2 79.24(19) . . ?
O6 Pb2 O2 149.4(2) 4_565 . ?
O5 Pb2 O2 86.05(19) 2_645 . ?
O8 Pb2 O2 87.94(19) 4_665 . ?
O5 Pb2 O9 102.84(15) 4_565 . ?
O10 Pb2 O9 48.97(15) . . ?
O6 Pb2 O9 77.51(16) 4_565 . ?
O5 Pb2 O9 128.89(14) 2_645 . ?
O8 Pb2 O9 70.32(13) 4_665 . ?
O2 Pb2 O9 73.82(17) . . ?
O5 Pb2 O11 83.92(17) 4_565 . ?
O10 Pb2 O11 151.30(17) . . ?
O6 Pb2 O11 91.74(17) 4_565 . ?
O5 Pb2 O11 72.86(16) 2_645 . ?
O8 Pb2 O11 88.48(15) 4_665 . ?
O2 Pb2 O11 111.36(19) . . ?
O9 Pb2 O11 158.24(15) . . ?
C7 O3 Pb1 101.1(4) . . ?
C7 O4 Pb1 82.8(4) . . ?
C15 O5 Pb2 97.2(4) . 4_666 ?
C15 O5 Pb2 153.7(4) . 2_655 ?
Pb2 O5 Pb2 109.09(16) 4_666 2_655 ?
C15 O6 Pb2 89.4(4) . 4_666 ?
C22 O7 Pb1 104.2(4) . 2_546 ?
C22 O8 Pb2 111.2(4) . 4_566 ?
C30 O9 Pb1 148.8(4) . 3_666 ?
C30 O9 Pb2 88.9(4) . . ?
Pb1 O9 Pb2 108.68(15) 3_666 . ?
C30 O10 Pb2 99.4(4) . . ?
O4 C7 O3 121.7(6) . . ?
O4 C7 C8 120.7(7) . . ?
O3 C7 C8 117.5(6) . . ?
O4 C7 Pb1 71.6(4) . . ?
O3 C7 Pb1 53.1(3) . . ?
C8 C7 Pb1 155.5(5) . . ?
C9 C8 C13 119.5(6) . . ?
C9 C8 C7 120.0(6) . . ?
C13 C8 C7 120.3(6) . . ?
C10 C9 C8 120.8(6) . . ?
C10 C9 H9 119.6 . . ?
C8 C9 H9 119.6 . . ?
C9 C10 C11 120.6(6) . . ?
C9 C10 H10 119.7 . . ?
C11 C10 H10 119.7 . . ?
C12 C11 C10 118.7(5) . . ?
C12 C11 C14 121.3(5) . . ?
C10 C11 C14 120.0(5) . . ?
C11 C12 C13 120.5(6) . . ?
C11 C12 H12 119.7 . . ?
C13 C12 H12 119.7 . . ?
C8 C13 C12 119.8(6) . . ?
C8 C13 H13 120.1 . . ?
C12 C13 H13 120.1 . . ?
C29 C14 C19 124.6(5) . . ?
C29 C14 C11 120.7(5) . . ?
C19 C14 C11 114.4(5) . . ?
O5 C15 O6 121.5(5) . . ?
O5 C15 C16 120.6(5) . . ?
O6 C15 C16 117.8(6) . . ?
C21 C16 C17 118.6(6) . . ?
C21 C16 C15 121.6(6) . . ?
C17 C16 C15 119.8(6) . . ?
C16 C17 C18 119.5(6) . . ?
C16 C17 H17 120.3 . . ?
C18 C17 H17 120.3 . . ?
C19 C18 C17 121.5(6) . . ?
C19 C18 H18 119.2 . . ?
C17 C18 H18 119.2 . . ?
C20 C19 C18 117.7(5) . . ?
C20 C19 C14 120.5(5) . . ?
C18 C19 C14 121.6(5) . . ?
C19 C20 C21 121.5(6) . . ?
C19 C20 H20 119.3 . . ?
C21 C20 H20 119.3 . . ?
C16 C21 C20 121.0(6) . . ?
C16 C21 H21 119.5 . . ?
C20 C21 H21 119.5 . . ?
O8 C22 O7 123.7(5) . . ?
O8 C22 C23 118.1(5) . . ?
O7 C22 C23 118.2(5) . . ?
C28 C23 C24 118.7(5) . . ?
C28 C23 C22 121.6(6) . . ?
C24 C23 C22 119.7(5) . . ?
C25 C24 C23 120.7(5) . . ?
C25 C24 H24 119.6 . . ?
C23 C24 H24 119.6 . . ?
C24 C25 C26 120.7(6) . . ?
C24 C25 H25 119.7 . . ?
C26 C25 H25 119.7 . . ?
C27 C26 C25 118.4(5) . . ?
C27 C26 C29 120.1(5) . . ?
C25 C26 C29 121.5(5) . . ?
C28 C27 C26 121.0(6) . . ?
C28 C27 H27 119.5 . . ?
C26 C27 H27 119.5 . . ?
C23 C28 C27 120.6(6) . . ?
C23 C28 H28 119.7 . . ?
C27 C28 H28 119.7 . . ?
C14 C29 C26 121.5(5) . . ?
C14 C29 C34 122.9(5) . . ?
C26 C29 C34 115.6(5) . . ?
O10 C30 O9 122.2(6) . . ?
O10 C30 C31 119.4(6) . . ?
O9 C30 C31 118.3(6) . . ?
C36 C31 C32 119.1(5) . . ?
C36 C31 C30 120.3(5) . . ?
C32 C31 C30 120.5(5) . . ?
C33 C32 C31 119.6(6) . . ?
C33 C32 H32 120.2 . . ?
C31 C32 H32 120.2 . . ?
C32 C33 C34 122.2(6) . . ?
C32 C33 H33 118.9 . . ?
C34 C33 H33 118.9 . . ?
C33 C34 C35 117.9(5) . . ?
C33 C34 C29 121.9(5) . . ?
C35 C34 C29 120.0(5) . . ?
C36 C35 C34 120.3(6) . . ?
C36 C35 H35 119.9 . . ?
C34 C35 H35 119.9 . . ?
C31 C36 C35 120.9(6) . . ?
C31 C36 H36 119.6 . . ?
C35 C36 H36 119.6 . . ?
C1 O1 Pb1 131.7(17) . . ?
C1B O1 Pb1 116.3(12) . . ?
C3 N1 C1 121.6(11) . . ?
C1B N1 C2B 120.0(12) . . ?
C1B N1 C3B 119.3(12) . . ?
C2B N1 C3B 120.0(12) . . ?
C3 N1 C2 119.7(11) . . ?
C1 N1 C2 118.6(11) . . ?
O1 C1 N1 132(2) . . ?
O1 C1 H1 114.2 . . ?
N1 C1 H1 114.2 . . ?
N1 C2 H2A 109.5 . . ?
N1 C2 H2B 109.5 . . ?
H2A C2 H2B 109.5 . . ?
N1 C2 H2C 109.5 . . ?
H2A C2 H2C 109.5 . . ?
H2B C2 H2C 109.5 . . ?
N1 C3 H3A 109.5 . . ?
N1 C3 H3B 109.5 . . ?
H3A C3 H3B 109.5 . . ?
N1 C3 H3C 109.5 . . ?
H3A C3 H3C 109.5 . . ?
H3B C3 H3C 109.5 . . ?
O1 C1B N1 114(2) . . ?
O1 C1B H1H 123.1 . . ?
N1 C1B H1H 123.1 . . ?
N1 C2B H2D 109.5 . . ?
N1 C2B H2E 109.5 . . ?
H2D C2B H2E 109.5 . . ?
N1 C2B H2F 109.5 . . ?
H2D C2B H2F 109.5 . . ?
H2E C2B H2F 109.5 . . ?
N1 C3B H3D 109.5 . . ?
N1 C3B H3E 109.5 . . ?
H3D C3B H3E 109.5 . . ?
N1 C3B H3F 109.5 . . ?
H3D C3B H3F 109.5 . . ?
H3E C3B H3F 109.5 . . ?
C4 O2 Pb2 126.6(8) . . ?
C4B O2 Pb2 113.6(14) . . ?
C5B N2 C4B 125(3) . . ?
C4 N2 C6 122.6(13) . . ?
C5B N2 C6B 115(3) . . ?
C4B N2 C6B 119(3) . . ?
C4 N2 C5 123.1(14) . . ?
C6 N2 C5 114.2(14) . . ?
O2 C4 N2 122.5(14) . . ?
O2 C4 H4A 118.7 . . ?
N2 C4 H4A 118.7 . . ?
N2 C5 H5A 109.5 . . ?
N2 C5 H5B 109.5 . . ?
H5A C5 H5B 109.5 . . ?
N2 C5 H5C 109.5 . . ?
H5A C5 H5C 109.5 . . ?
H5B C5 H5C 109.5 . . ?
N2 C6 H6A 109.5 . . ?
N2 C6 H6B 109.5 . . ?
H6A C6 H6B 109.5 . . ?
N2 C6 H6C 109.5 . . ?
H6A C6 H6C 109.5 . . ?
H6B C6 H6C 109.5 . . ?
O2 C4B N2 114(3) . . ?
O2 C4B H4B 123.0 . . ?
N2 C4B H4B 123.0 . . ?
N2 C5B H5D 109.5 . . ?
N2 C5B H5E 109.5 . . ?
H5D C5B H5E 109.5 . . ?
N2 C5B H5F 109.5 . . ?
H5D C5B H5F 109.5 . . ?
H5E C5B H5F 109.5 . . ?
N2 C6B H6B1 109.5 . . ?
N2 C6B H6B2 109.5 . . ?
H6B1 C6B H6B2 109.5 . . ?
N2 C6B H6B3 109.5 . . ?
H6B1 C6B H6B3 109.5 . . ?
H6B2 C6B H6B3 109.5 . . ?
Pb2 O11 H11A 97(9) . . ?
Pb2 O11 H11B 101(9) . . ?
H11A O11 H11B 115(2) . . ?

loop_
_geom_bond_atom_site_label_1
_geom_bond_atom_site_label_2
_geom_bond_distance
_geom_bond_site_symmetry_2
_geom_bond_publ_flag
Pb1 O3 2.338(5) . ?
Pb1 O7 2.415(4) 2_556 ?
Pb1 O9 2.523(5) 3_666 ?
Pb1 O1 2.646(8) . ?
Pb1 O4 2.743(6) . ?
Pb1 C7 2.869(7) . ?
Pb1 Pb1 3.6637(5) 3_667 ?
Pb2 O5 2.470(4) 4_565 ?
Pb2 O10 2.535(5) . ?
Pb2 O6 2.605(5) 4_565 ?
Pb2 O5 2.659(5) 2_645 ?
Pb2 O8 2.668(5) 4_665 ?
Pb2 O2 2.702(6) . ?
Pb2 O9 2.727(4) . ?
Pb2 O11 2.806(7) . ?
O3 C7 1.272(8) . ?
O4 C7 1.251(9) . ?
O5 C15 1.219(8) . ?
O6 C15 1.272(8) . ?
O7 C22 1.273(7) . ?
O8 C22 1.261(7) . ?
O9 C30 1.277(8) . ?
O10 C30 1.222(8) . ?
C7 C8 1.498(9) . ?
C8 C9 1.385(9) . ?
C8 C13 1.388(9) . ?
C9 C10 1.365(9) . ?
C9 H9 0.9300 . ?
C10 C11 1.401(8) . ?
C10 H10 0.9300 . ?
C11 C12 1.389(8) . ?
C11 C14 1.496(7) . ?
C12 C13 1.393(8) . ?
C12 H12 0.9300 . ?
C13 H13 0.9300 . ?
C14 C29 1.366(8) . ?
C14 C19 1.482(7) . ?
C15 C16 1.507(8) . ?
C16 C21 1.368(9) . ?
C16 C17 1.394(9) . ?
C17 C18 1.393(8) . ?
C17 H17 0.9300 . ?
C18 C19 1.381(8) . ?
C18 H18 0.9300 . ?
C19 C20 1.371(8) . ?
C20 C21 1.381(9) . ?
C20 H20 0.9300 . ?
C21 H21 0.9300 . ?
C22 C23 1.497(7) . ?
C23 C28 1.378(8) . ?
C23 C24 1.400(8) . ?
C24 C25 1.372(8) . ?
C24 H24 0.9300 . ?
C25 C26 1.395(8) . ?
C25 H25 0.9300 . ?
C26 C27 1.386(8) . ?
C26 C29 1.491(7) . ?
C27 C28 1.386(8) . ?
C27 H27 0.9300 . ?
C28 H28 0.9300 . ?
C29 C34 1.495(7) . ?
C30 C31 1.513(8) . ?
C31 C36 1.381(9) . ?
C31 C32 1.387(9) . ?
C32 C33 1.379(8) . ?
C32 H32 0.9300 . ?
C33 C34 1.380(8) . ?
C33 H33 0.9300 . ?
C34 C35 1.394(8) . ?
C35 C36 1.387(8) . ?
C35 H35 0.9300 . ?
C36 H36 0.9300 . ?
O1 C1 1.02(2) . ?
O1 C1B 1.24(3) . ?
N1 C3 1.403(16) . ?
N1 C1B 1.404(17) . ?
N1 C1 1.405(17) . ?
N1 C2B 1.417(17) . ?
N1 C3B 1.421(17) . ?
N1 C2 1.425(16) . ?
C1 H1 0.9300 . ?
C2 H2A 0.9600 . ?
C2 H2B 0.9600 . ?
C2 H2C 0.9600 . ?
C3 H3A 0.9600 . ?
C3 H3B 0.9600 . ?
C3 H3C 0.9600 . ?
C1B H1H 0.9300 . ?
C2B H2D 0.9600 . ?
C2B H2E 0.9600 . ?
C2B H2F 0.9600 . ?
C3B H3D 0.9600 . ?
C3B H3E 0.9600 . ?
C3B H3F 0.9600 . ?
O2 C4 1.198(15) . ?
O2 C4B 1.29(4) . ?
N2 C4 1.360(13) . ?
N2 C5B 1.391(17) . ?
N2 C4B 1.390(17) . ?
N2 C6 1.398(14) . ?
N2 C6B 1.402(18) . ?
N2 C5 1.423(13) . ?
C4 H4A 0.9300 . ?
C5 H5A 0.9600 . ?
C5 H5B 0.9600 . ?
C5 H5C 0.9600 . ?
C6 H6A 0.9600 . ?
C6 H6B 0.9600 . ?
C6 H6C 0.9600 . ?
C4B H4B 0.9300 . ?
C5B H5D 0.9600 . ?
C5B H5E 0.9600 . ?
C5B H5F 0.9600 . ?
C6B H6B1 0.9600 . ?
C6B H6B2 0.9600 . ?
C6B H6B3 0.9600 . ?
O11 H11A 0.823(10) . ?
O11 H11B 0.822(10) . ?

loop_
_geom_torsion_atom_site_label_1
_geom_torsion_atom_site_label_2
_geom_torsion_atom_site_label_3
_geom_torsion_atom_site_label_4
_geom_torsion
_geom_torsion_site_symmetry_1
_geom_torsion_site_symmetry_2
_geom_torsion_site_symmetry_3
_geom_torsion_site_symmetry_4
_geom_torsion_publ_flag
Pb1 O4 C7 O3 -18.4(7) . . . . ?
Pb1 O4 C7 C8 156.6(7) . . . . ?
Pb1 O3 C7 O4 22.0(9) . . . . ?
Pb1 O3 C7 C8 -153.2(6) . . . . ?
O4 C7 C8 C9 -7.5(11) . . . . ?
O3 C7 C8 C9 167.7(7) . . . . ?
Pb1 C7 C8 C9 107.1(13) . . . . ?
O4 C7 C8 C13 177.2(8) . . . . ?
O3 C7 C8 C13 -7.6(10) . . . . ?
Pb1 C7 C8 C13 -68.1(15) . . . . ?
C13 C8 C9 C10 2.5(12) . . . . ?
C7 C8 C9 C10 -172.8(7) . . . . ?
C8 C9 C10 C11 -3.3(12) . . . . ?
C9 C10 C11 C12 2.5(11) . . . . ?
C9 C10 C11 C14 -179.0(7) . . . . ?
C10 C11 C12 C13 -0.9(10) . . . . ?
C14 C11 C12 C13 -179.4(6) . . . . ?
C9 C8 C13 C12 -1.0(10) . . . . ?
C7 C8 C13 C12 174.3(6) . . . . ?
C11 C12 C13 C8 0.2(10) . . . . ?
C12 C11 C14 C29 -55.3(9) . . . . ?
C10 C11 C14 C29 126.2(7) . . . . ?
C12 C11 C14 C19 131.3(6) . . . . ?
C10 C11 C14 C19 -47.2(8) . . . . ?
Pb2 O5 C15 O6 -12.1(7) 4_666 . . . ?
Pb2 O5 C15 O6 163.0(6) 2_655 . . . ?
Pb2 O5 C15 C16 165.8(5) 4_666 . . . ?
Pb2 O5 C15 C16 -19.1(13) 2_655 . . . ?
Pb2 O6 C15 O5 11.3(6) 4_666 . . . ?
Pb2 O6 C15 C16 -166.6(5) 4_666 . . . ?
O5 C15 C16 C21 158.3(7) . . . . ?
O6 C15 C16 C21 -23.7(9) . . . . ?
O5 C15 C16 C17 -23.4(9) . . . . ?
O6 C15 C16 C17 154.5(6) . . . . ?
C21 C16 C17 C18 3.2(10) . . . . ?
C15 C16 C17 C18 -175.0(6) . . . . ?
C16 C17 C18 C19 -0.3(11) . . . . ?
C17 C18 C19 C20 -3.0(10) . . . . ?
C17 C18 C19 C14 171.8(6) . . . . ?
C29 C14 C19 C20 -46.4(10) . . . . ?
C11 C14 C19 C20 126.7(7) . . . . ?
C29 C14 C19 C18 138.9(7) . . . . ?
C11 C14 C19 C18 -48.0(8) . . . . ?
C18 C19 C20 C21 3.5(11) . . . . ?
C14 C19 C20 C21 -171.4(7) . . . . ?
C17 C16 C21 C20 -2.8(11) . . . . ?
C15 C16 C21 C20 175.4(7) . . . . ?
C19 C20 C21 C16 -0.6(13) . . . . ?
Pb2 O8 C22 O7 99.1(6) 4_566 . . . ?
Pb2 O8 C22 C23 -81.0(5) 4_566 . . . ?
Pb1 O7 C22 O8 -0.4(7) 2_546 . . . ?
Pb1 O7 C22 C23 179.7(4) 2_546 . . . ?
O8 C22 C23 C28 4.3(9) . . . . ?
O7 C22 C23 C28 -175.8(6) . . . . ?
O8 C22 C23 C24 -175.1(6) . . . . ?
O7 C22 C23 C24 4.8(8) . . . . ?
C28 C23 C24 C25 -0.6(9) . . . . ?
C22 C23 C24 C25 178.8(6) . . . . ?
C23 C24 C25 C26 1.5(10) . . . . ?
C24 C25 C26 C27 -1.7(9) . . . . ?
C24 C25 C26 C29 177.5(6) . . . . ?
C25 C26 C27 C28 1.0(10) . . . . ?
C29 C26 C27 C28 -178.2(6) . . . . ?
C24 C23 C28 C27 -0.1(10) . . . . ?
C22 C23 C28 C27 -179.5(6) . . . . ?
C26 C27 C28 C23 -0.1(10) . . . . ?
C19 C14 C29 C26 169.1(6) . . . . ?
C11 C14 C29 C26 -3.6(9) . . . . ?
C19 C14 C29 C34 -13.2(10) . . . . ?
C11 C14 C29 C34 174.2(5) . . . . ?
C27 C26 C29 C14 130.0(7) . . . . ?
C25 C26 C29 C14 -49.3(9) . . . . ?
C27 C26 C29 C34 -47.9(8) . . . . ?
C25 C26 C29 C34 132.8(6) . . . . ?
Pb2 O10 C30 O9 7.7(7) . . . . ?
Pb2 O10 C30 C31 -167.8(4) . . . . ?
Pb1 O9 C30 O10 118.9(8) 3_666 . . . ?
Pb2 O9 C30 O10 -7.1(6) . . . . ?
Pb1 O9 C30 C31 -65.6(10) 3_666 . . . ?
Pb2 O9 C30 C31 168.5(5) . . . . ?
O10 C30 C31 C36 -6.5(9) . . . . ?
O9 C30 C31 C36 177.8(6) . . . . ?
O10 C30 C31 C32 172.7(6) . . . . ?
O9 C30 C31 C32 -2.9(9) . . . . ?
C36 C31 C32 C33 -0.5(10) . . . . ?
C30 C31 C32 C33 -179.8(6) . . . . ?
C31 C32 C33 C34 -0.8(11) . . . . ?
C32 C33 C34 C35 0.8(10) . . . . ?
C32 C33 C34 C29 -174.2(6) . . . . ?
C14 C29 C34 C33 -49.3(9) . . . . ?
C26 C29 C34 C33 128.5(6) . . . . ?
C14 C29 C34 C35 135.8(7) . . . . ?
C26 C29 C34 C35 -46.4(8) . . . . ?
C33 C34 C35 C36 0.5(9) . . . . ?
C29 C34 C35 C36 175.6(6) . . . . ?
C32 C31 C36 C35 1.7(10) . . . . ?
C30 C31 C36 C35 -179.0(6) . . . . ?
C34 C35 C36 C31 -1.8(10) . . . . ?
Pb1 O1 C1 N1 146(3) . . . . ?
C3 N1 C1 O1 -2(6) . . . . ?
C2 N1 C1 O1 175(4) . . . . ?
Pb1 O1 C1B N1 176(2) . . . . ?
C2B N1 C1B O1 -168(3) . . . . ?
C3B N1 C1B O1 2(6) . . . . ?
Pb2 O2 C4 N2 102.1(13) . . . . ?
C6 N2 C4 O2 -1(2) . . . . ?
C5 N2 C4 O2 -178.0(13) . . . . ?
Pb2 O2 C4B N2 -121.1(19) . . . . ?
C5B N2 C4B O2 177(3) . . . . ?
C6B N2 C4B O2 -9(4) . . . . ?
